data_4075118
loop_
_publ_author_name
'Fischer, Jan'
'Sch\"urmann, Markus'
'Mehring, Michael'
'Zachwieja, Uwe'
'Jurkschat, Klaus'

_publ_section_title
;
 The First O,C,S-Coordinating Pincer-Type Ligand and Its Application to
 the Synthesis of a Triorganotin Cation Stabilized by Two Different Donor
 Atoms&#x2020;
;
_journal_issue 11
_journal_name_full Organometallics
_journal_page_first 2886
_journal_paper_doi 10.1021/om0600590
_journal_volume 25
_journal_year 2006
_chemical_formula_moiety 'C46 H50 O3 P2 S Sn, 0.6 C H2 Cl2'
_chemical_formula_sum 'C46.6 H51.2 Cl1.2 O3 P2 S Sn'
_chemical_formula_weight 914.51
_chemical_melting_point 387
_chemical_name_systematic
; 
 ? 
;
_space_group_IT_number 2
_symmetry_cell_setting triclinic
_symmetry_space_group_name_Hall '-P 1'
_symmetry_space_group_name_H-M 'P -1'
_atom_sites_solution_hydrogens geom
_atom_sites_solution_primary direct
_atom_sites_solution_secondary difmap
_audit_creation_method SHELXL-97
_cell_angle_alpha 113.043(3)
_cell_angle_beta 92.551(4)
_cell_angle_gamma 104.670(3)
_cell_formula_units_Z 2
_cell_length_a 12.3286(9)
_cell_length_b 13.3439(8)
_cell_length_c 15.2367(8)
_cell_measurement_reflns_used 29671
_cell_measurement_temperature 173(1)
_cell_measurement_theta_max 27.49
_cell_measurement_theta_min 2.94
_cell_volume 2202.2(2)
_computing_cell_refinement
;
DENZO & SCALEPACK (Otwinowski & Minor, 1997)
;
_computing_data_collection 'COLLECT (Nonius, 1998)'
_computing_data_reduction
;
DENZO & SCALEPACK
;
_computing_molecular_graphics 'SHELXTL-Plus (Sheldrick, 1991)'
_computing_publication_material
;
SHELXL97
;
_computing_structure_refinement 'SHELXL97 (Sheldrick, 1997)'
_computing_structure_solution 'SHELXS97 (Sheldrick, 1997)'
_diffrn_ambient_temperature 173(1)
_diffrn_detector_area_resol_mean '19 vertical, 18 horizontal'
_diffrn_measured_fraction_theta_full 0.976
_diffrn_measured_fraction_theta_max 0.976
_diffrn_measurement_device_type 'Nonius KappaCCD'
_diffrn_measurement_method
;
 4 sets at different \k-angles and 540 frames via \w-rotation 
(\D/\w=1\%) at two times 10s per frame
;
_diffrn_radiation_monochromator graphite
_diffrn_radiation_type MoK\a
_diffrn_radiation_wavelength 0.71073
_diffrn_reflns_av_R_equivalents 0.057
_diffrn_reflns_av_sigmaI/netI 0.2147
_diffrn_reflns_limit_h_max 15
_diffrn_reflns_limit_h_min -15
_diffrn_reflns_limit_k_max 16
_diffrn_reflns_limit_k_min -17
_diffrn_reflns_limit_l_max 19
_diffrn_reflns_limit_l_min -19
_diffrn_reflns_number 29671
_diffrn_reflns_theta_full 27.49
_diffrn_reflns_theta_max 27.49
_diffrn_reflns_theta_min 2.94
_diffrn_source 'fine-focus sealed tube'
_diffrn_standards_decay_% 0
_diffrn_standards_number none
_exptl_absorpt_coefficient_mu 0.812
_exptl_absorpt_correction_type none
_exptl_absorpt_process_details
;?  
 ? 
;
_exptl_crystal_colour colourless
_exptl_crystal_density_diffrn 1.379
_exptl_crystal_density_meas ?
_exptl_crystal_density_method 'not measured'
_exptl_crystal_description block
_exptl_crystal_F_000 942
_exptl_crystal_size_max 0.30
_exptl_crystal_size_mid 0.25
_exptl_crystal_size_min 0.25
_refine_diff_density_max 1.216
_refine_diff_density_min -0.634
_refine_diff_density_rms 0.083
_refine_ls_extinction_method none
_refine_ls_goodness_of_fit_ref 0.775
_refine_ls_hydrogen_treatment mixed
_refine_ls_matrix_type full
_refine_ls_number_parameters 519
_refine_ls_number_reflns 9851
_refine_ls_number_restraints 7
_refine_ls_restrained_S_all 0.775
_refine_ls_R_factor_all 0.1156
_refine_ls_R_factor_gt 0.0455
_refine_ls_shift/su_max 0.000
_refine_ls_shift/su_mean 0.000
_refine_ls_structure_factor_coef Fsqd
_refine_ls_weighting_details 'calc w=1/[\s^2^(Fo^2^)+(0.0185P)^2^+0.0000P] where P=(Fo^2^+2Fc^2^)/3'
_refine_ls_weighting_scheme calc
_refine_ls_wR_factor_gt 0.0693
_refine_ls_wR_factor_ref 0.0766
_reflns_number_gt 4851
_reflns_number_total 9851
_reflns_threshold_expression >2sigma(I)
_cod_data_source_file om0600590si20060324_060705.cif
_cod_data_source_block compound3
_cod_depositor_comments
;
The following automatic conversions were performed:

'_exptl_crystal_density_meas' value 'not measured' was changed to '?'
- the value is perceived as not measured.

Automatic conversion script
Id: cif_fix_values 3008 2015-01-20 13:52:24Z robertas 
;
_cod_original_sg_symbol_H-M P-1
_cod_original_formula_sum 'C46.60 H51.20 Cl1.20 O3 P2 S Sn'
_cod_database_code 4075118

loop_
_symmetry_equiv_pos_as_xyz
'x, y, z'
'-x, -y, -z'

loop_
_atom_site_label
_atom_site_type_symbol
_atom_site_fract_x
_atom_site_fract_y
_atom_site_fract_z
_atom_site_U_iso_or_equiv
_atom_site_adp_type
_atom_site_occupancy
_atom_site_symmetry_multiplicity
_atom_site_calc_flag
_atom_site_refinement_flags
_atom_site_disorder_assembly
_atom_site_disorder_group
Sn1 Sn -0.17447(2) 0.25643(2) 0.207118(17) 0.02649(8) Uani 1 1 d . . .
S1 S 0.04339(9) 0.50685(7) 0.25234(6) 0.0339(3) Uani 1 1 d . . .
P1 P 0.11406(8) 0.38960(7) 0.18342(6) 0.0254(3) Uani 1 1 d . . .
P2 P -0.13536(9) 0.09357(7) 0.33573(6) 0.0281(3) Uani 1 1 d . . .
O2 O -0.22708(19) 0.14618(17) 0.34112(14) 0.0301(6) Uani 1 1 d . . .
O2' O -0.16441(19) -0.03718(16) 0.26883(14) 0.0281(6) Uani 1 1 d . B .
O2" O -0.0878(2) 0.09911(17) 0.43573(14) 0.0317(7) Uani 1 1 d . . .
C1 C -0.0130(3) 0.2315(2) 0.2477(2) 0.0231(9) Uani 1 1 d . . .
C2 C 0.0949(3) 0.2821(2) 0.2307(2) 0.0210(9) Uani 1 1 d . . .
C3 C 0.1922(3) 0.2550(3) 0.2541(2) 0.0248(9) Uani 1 1 d . . .
H3 H 0.2612 0.2900 0.2413 0.030 Uiso 1 1 calc R . .
C4 C 0.1901(3) 0.1786(3) 0.2955(2) 0.0230(9) Uani 1 1 d . . .
C5 C 0.0850(3) 0.1309(3) 0.3135(2) 0.0249(9) Uani 1 1 d . . .
H5 H 0.0800 0.0795 0.3415 0.030 Uiso 1 1 calc R . .
C6 C -0.0143(3) 0.1553(2) 0.2923(2) 0.0223(9) Uani 1 1 d . . .
C7 C 0.2962(3) 0.1501(3) 0.3219(2) 0.0272(9) Uani 1 1 d . . .
C8 C 0.2835(3) 0.0249(3) 0.2564(2) 0.0408(11) Uani 1 1 d . . .
H8A H 0.2769 0.0143 0.1901 0.061 Uiso 1 1 calc R . .
H8B H 0.2167 -0.0231 0.2655 0.061 Uiso 1 1 calc R . .
H8C H 0.3490 0.0054 0.2726 0.061 Uiso 1 1 calc R . .
C9 C 0.4038(3) 0.2248(3) 0.3088(2) 0.0391(11) Uani 1 1 d . . .
H9A H 0.4125 0.3032 0.3496 0.059 Uiso 1 1 calc R . .
H9B H 0.3989 0.2142 0.2425 0.059 Uiso 1 1 calc R . .
H9C H 0.4681 0.2041 0.3260 0.059 Uiso 1 1 calc R . .
C10 C 0.3075(3) 0.1667(3) 0.4274(2) 0.0399(11) Uani 1 1 d . . .
H10A H 0.3161 0.2449 0.4686 0.060 Uiso 1 1 calc R . .
H10B H 0.3730 0.1465 0.4430 0.060 Uiso 1 1 calc R . .
H10C H 0.2407 0.1189 0.4368 0.060 Uiso 1 1 calc R . .
C11 C 0.0630(3) 0.3115(3) 0.0550(2) 0.0246(9) Uani 1 1 d . . .
C12 C 0.0472(3) 0.1947(3) 0.0086(2) 0.0299(10) Uani 1 1 d . . .
H12 H 0.0576 0.1543 0.0444 0.036 Uiso 1 1 calc R . .
C13 C 0.0159(3) 0.1386(3) -0.0907(2) 0.0362(11) Uani 1 1 d . . .
H13 H 0.0060 0.0607 -0.1215 0.043 Uiso 1 1 calc R . .
C14 C -0.0003(3) 0.1976(3) -0.1434(2) 0.0402(11) Uani 1 1 d . . .
H14 H -0.0214 0.1592 -0.2101 0.048 Uiso 1 1 calc R . .
C15 C 0.0142(3) 0.3139(3) -0.0990(2) 0.0349(10) Uani 1 1 d . . .
H15 H 0.0027 0.3535 -0.1352 0.042 Uiso 1 1 calc R . .
C16 C 0.0463(3) 0.3701(3) 0.0009(2) 0.0316(10) Uani 1 1 d . . .
H16 H 0.0565 0.4481 0.0316 0.038 Uiso 1 1 calc R . .
C21 C 0.2656(3) 0.4464(3) 0.1926(2) 0.0269(9) Uani 1 1 d . . .
C22 C 0.3256(3) 0.4005(3) 0.1191(3) 0.0327(10) Uani 1 1 d . . .
H22 H 0.2861 0.3404 0.0614 0.039 Uiso 1 1 calc R . .
C23 C 0.4417(4) 0.4419(3) 0.1299(3) 0.0444(11) Uani 1 1 d . . .
H23 H 0.4802 0.4097 0.0803 0.053 Uiso 1 1 calc R . .
C24 C 0.5004(4) 0.5315(3) 0.2147(3) 0.0516(12) Uani 1 1 d . . .
H24 H 0.5790 0.5593 0.2229 0.062 Uiso 1 1 calc R . .
C25 C 0.4429(4) 0.5800(3) 0.2873(3) 0.0527(13) Uani 1 1 d . . .
H25 H 0.4831 0.6414 0.3440 0.063 Uiso 1 1 calc R . .
C26 C 0.3273(4) 0.5391(3) 0.2773(3) 0.0401(11) Uani 1 1 d . . .
H26 H 0.2895 0.5731 0.3270 0.048 Uiso 1 1 calc R . .
C31 C -0.2726(3) -0.1175(3) 0.2630(3) 0.0420(11) Uani 1 1 d . . .
H31 H -0.3293 -0.0787 0.2597 0.050 Uiso 1 1 calc R A 1
C32 C -0.2965(4) -0.2152(3) 0.1676(2) 0.0625(14) Uani 1 1 d . B .
H32A H -0.2992 -0.1887 0.1176 0.094 Uiso 1 1 calc R . .
H32B H -0.3683 -0.2687 0.1613 0.094 Uiso 1 1 calc R . .
H32C H -0.2377 -0.2516 0.1619 0.094 Uiso 1 1 calc R . .
C33 C -0.2895(7) -0.1432(8) 0.3449(7) 0.055(3) Uani 0.60 1 d P B 1
H33A H -0.2718 -0.0735 0.4024 0.083 Uiso 0.60 1 calc PR B 1
H33B H -0.2407 -0.1872 0.3499 0.083 Uiso 0.60 1 calc PR B 1
H33C H -0.3673 -0.1860 0.3374 0.083 Uiso 0.60 1 calc PR B 1
C33' C -0.2323(13) -0.1700(14) 0.3347(12) 0.089(7) Uani 0.40 1 d P B 2
H33D H -0.2135 -0.1127 0.4000 0.134 Uiso 0.40 1 calc PR B 2
H33E H -0.1668 -0.1944 0.3156 0.134 Uiso 0.40 1 calc PR B 2
H33F H -0.2928 -0.2339 0.3308 0.134 Uiso 0.40 1 calc PR B 2
C34 C -0.0728(3) 0.2007(3) 0.5273(2) 0.0367(11) Uani 1 1 d . . .
H34 H -0.1229 0.2444 0.5199 0.044 Uiso 1 1 calc R . .
C35 C -0.1069(4) 0.1571(3) 0.6007(3) 0.0822(18) Uani 1 1 d . . .
H35A H -0.1853 0.1124 0.5823 0.123 Uiso 1 1 calc R . .
H35B H -0.0968 0.2201 0.6623 0.123 Uiso 1 1 calc R . .
H35C H -0.0607 0.1107 0.6051 0.123 Uiso 1 1 calc R . .
C36 C 0.0475(4) 0.2726(3) 0.5510(3) 0.0760(16) Uani 1 1 d . . .
H36A H 0.0647 0.2988 0.5014 0.114 Uiso 1 1 calc R . .
H36B H 0.0966 0.2286 0.5550 0.114 Uiso 1 1 calc R . .
H36C H 0.0588 0.3370 0.6118 0.114 Uiso 1 1 calc R . .
C41 C -0.2227(3) 0.3694(3) 0.3323(2) 0.0266(9) Uani 1 1 d . . .
C42 C -0.1564(3) 0.4122(3) 0.4221(2) 0.0324(10) Uani 1 1 d . . .
H42 H -0.0897 0.3929 0.4268 0.039 Uiso 1 1 calc R . .
C43 C -0.1867(3) 0.4829(3) 0.5048(2) 0.0396(11) Uani 1 1 d . . .
H43 H -0.1414 0.5097 0.5644 0.047 Uiso 1 1 calc R . .
C44 C -0.2841(4) 0.5136(3) 0.4984(3) 0.0418(11) Uani 1 1 d . . .
H44 H -0.3051 0.5610 0.5539 0.050 Uiso 1 1 calc R . .
C45 C -0.3503(3) 0.4739(3) 0.4101(2) 0.0373(11) Uani 1 1 d . . .
H45 H -0.4159 0.4953 0.4056 0.045 Uiso 1 1 calc R . .
C46 C -0.3197(3) 0.4019(3) 0.3274(2) 0.0303(10) Uani 1 1 d . . .
H46 H -0.3652 0.3754 0.2679 0.036 Uiso 1 1 calc R . .
C51 C -0.2850(3) 0.0851(3) 0.1289(2) 0.0259(9) Uani 1 1 d . . .
C53 C -0.4716(3) -0.0504(3) 0.0849(3) 0.0490(12) Uani 1 1 d . . .
H53A H -0.5456 -0.0695 0.0969 0.059 Uiso 1 1 calc R . .
C52 C -0.3957(3) 0.0533(3) 0.1441(2) 0.0358(10) Uani 1 1 d . . .
H52 H -0.4196 0.1034 0.1959 0.043 Uiso 1 1 calc R . .
C54 C -0.4380(4) -0.1251(3) 0.0085(3) 0.0494(13) Uani 1 1 d . . .
H54 H -0.4893 -0.1948 -0.0321 0.059 Uiso 1 1 calc R . .
C55 C -0.3287(4) -0.0971(3) -0.0080(2) 0.0442(12) Uani 1 1 d . . .
H55 H -0.3056 -0.1486 -0.0593 0.053 Uiso 1 1 calc R . .
C56 C -0.2524(3) 0.0069(3) 0.0508(2) 0.0346(10) Uani 1 1 d . . .
H56 H -0.1785 0.0250 0.0383 0.041 Uiso 1 1 calc R . .
C61 C -0.2071(3) 0.3141(3) 0.0971(2) 0.0275(9) Uani 1 1 d . . .
C62 C -0.2318(3) 0.2413(3) -0.0007(2) 0.0288(10) Uani 1 1 d . . .
H62 H -0.2211 0.1697 -0.0201 0.035 Uiso 1 1 calc R . .
C63 C -0.2716(3) 0.2712(3) -0.0699(2) 0.0351(10) Uani 1 1 d . . .
H63 H -0.2868 0.2202 -0.1347 0.042 Uiso 1 1 calc R . .
C64 C -0.2890(3) 0.3763(3) -0.0435(2) 0.0367(11) Uani 1 1 d . . .
H64 H -0.3160 0.3967 -0.0900 0.044 Uiso 1 1 calc R . .
C65 C -0.2661(3) 0.4507(3) 0.0525(3) 0.0374(10) Uani 1 1 d . . .
H65 H -0.2789 0.5214 0.0708 0.045 Uiso 1 1 calc R . .
C66 C -0.2244(3) 0.4217(3) 0.1220(2) 0.0307(10) Uani 1 1 d . . .
H66 H -0.2074 0.4741 0.1863 0.037 Uiso 1 1 calc R . .
C71 C 0.5233(5) 0.0408(6) 0.53202(18) 0.117(2) Uiso 0.30 1 d PD . 1
Cl1 Cl 0.5442(9) 0.0218(9) 0.4137(4) 0.117(2) Uiso 0.15 1 d PD . 1
Cl1' Cl 0.5975(8) 0.1576(6) 0.6396(5) 0.117(2) Uiso 0.15 1 d PD . 1
Cl2 Cl 0.4262(8) -0.0865(7) 0.5223(8) 0.117(2) Uiso 0.15 1 d PD . 1
Cl2' Cl 0.6072(10) 0.1463(10) 0.5494(8) 0.117(2) Uiso 0.15 1 d P . 1
C81 C 0.5535(5) 0.0559(4) 0.47275(16) 0.136(2) Uiso 0.30 1 d PD . 2
Cl3 Cl 0.4710(8) -0.0786(5) 0.3859(7) 0.136(2) Uiso 0.15 1 d PD . 2
Cl3' Cl 0.5071(9) 0.0357(9) 0.5739(5) 0.136(2) Uiso 0.15 1 d PD . 2
Cl4 Cl 0.6384(9) 0.1935(5) 0.4944(8) 0.136(2) Uiso 0.15 1 d PD C 2
Cl4' Cl 0.5627(10) 0.0496(9) 0.3559(3) 0.136(2) Uiso 0.15 1 d PD . 2

loop_
_atom_site_aniso_label
_atom_site_aniso_U_11
_atom_site_aniso_U_22
_atom_site_aniso_U_33
_atom_site_aniso_U_23
_atom_site_aniso_U_13
_atom_site_aniso_U_12
Sn1 0.02640(17) 0.02638(13) 0.02524(13) 0.00878(11) 0.00421(11) 0.00857(12)
S1 0.0380(7) 0.0292(5) 0.0328(5) 0.0096(4) 0.0058(5) 0.0127(5)
P1 0.0260(7) 0.0252(5) 0.0246(5) 0.0111(4) 0.0037(5) 0.0055(5)
P2 0.0303(7) 0.0277(5) 0.0278(5) 0.0137(4) 0.0061(5) 0.0074(5)
O2 0.0279(17) 0.0317(13) 0.0359(13) 0.0172(11) 0.0097(12) 0.0114(12)
O2' 0.0261(16) 0.0236(12) 0.0314(13) 0.0108(11) 0.0071(12) 0.0027(12)
O2" 0.0425(18) 0.0294(13) 0.0245(13) 0.0117(11) 0.0078(12) 0.0117(13)
C1 0.030(3) 0.0179(18) 0.0158(18) 0.0043(15) 0.0022(17) 0.0029(18)
C2 0.022(2) 0.0239(19) 0.0149(18) 0.0039(15) 0.0039(17) 0.0098(18)
C3 0.020(2) 0.0261(19) 0.0216(19) 0.0064(16) 0.0036(17) 0.0019(18)
C4 0.022(2) 0.0217(19) 0.0215(19) 0.0070(16) 0.0020(17) 0.0042(18)
C5 0.031(3) 0.0205(19) 0.0242(19) 0.0102(16) 0.0028(18) 0.0078(19)
C6 0.023(2) 0.0195(18) 0.0203(18) 0.0049(15) 0.0020(17) 0.0058(18)
C7 0.024(3) 0.029(2) 0.025(2) 0.0085(17) -0.0001(18) 0.0063(19)
C8 0.040(3) 0.038(2) 0.043(2) 0.0124(19) 0.002(2) 0.018(2)
C9 0.029(3) 0.044(2) 0.046(2) 0.0169(19) 0.005(2) 0.014(2)
C10 0.043(3) 0.044(2) 0.035(2) 0.0139(18) 0.002(2) 0.021(2)
C11 0.022(2) 0.028(2) 0.0235(19) 0.0094(16) 0.0040(17) 0.0079(18)
C12 0.031(3) 0.032(2) 0.029(2) 0.0154(17) 0.0083(18) 0.0081(19)
C13 0.048(3) 0.029(2) 0.024(2) 0.0035(18) 0.0040(19) 0.010(2)
C14 0.040(3) 0.049(3) 0.024(2) 0.011(2) 0.0009(19) 0.007(2)
C15 0.027(3) 0.048(2) 0.033(2) 0.0242(19) 0.0039(19) 0.005(2)
C16 0.030(3) 0.035(2) 0.032(2) 0.0167(18) 0.0059(19) 0.0091(19)
C21 0.028(3) 0.0202(18) 0.031(2) 0.0125(16) -0.0008(18) 0.0027(18)
C22 0.029(3) 0.029(2) 0.043(2) 0.0193(18) 0.008(2) 0.007(2)
C23 0.031(3) 0.044(2) 0.063(3) 0.022(2) 0.015(2) 0.018(2)
C24 0.027(3) 0.055(3) 0.085(3) 0.046(3) 0.006(3) 0.006(2)
C25 0.032(3) 0.055(3) 0.056(3) 0.024(2) -0.009(2) -0.011(2)
C26 0.032(3) 0.041(2) 0.044(2) 0.022(2) 0.002(2) -0.001(2)
C31 0.030(3) 0.031(2) 0.059(3) 0.017(2) 0.016(2) 0.002(2)
C32 0.076(4) 0.039(2) 0.053(3) 0.018(2) -0.001(3) -0.011(2)
C33 0.041(7) 0.064(5) 0.043(5) 0.025(4) 0.004(5) -0.019(5)
C33' 0.065(14) 0.107(13) 0.072(10) 0.066(10) -0.021(10) -0.055(11)
C34 0.042(3) 0.034(2) 0.029(2) 0.0095(19) 0.006(2) 0.010(2)
C35 0.144(5) 0.058(3) 0.032(2) 0.016(2) 0.024(3) 0.010(3)
C36 0.054(4) 0.066(3) 0.063(3) -0.011(3) 0.007(3) 0.003(3)
C41 0.026(3) 0.029(2) 0.025(2) 0.0118(16) 0.0034(18) 0.0094(19)
C42 0.031(3) 0.033(2) 0.032(2) 0.0102(18) 0.0017(19) 0.0123(19)
C43 0.044(3) 0.044(2) 0.024(2) 0.0066(19) 0.002(2) 0.016(2)
C44 0.048(3) 0.038(2) 0.033(2) 0.0085(19) 0.012(2) 0.011(2)
C45 0.029(3) 0.037(2) 0.043(2) 0.011(2) 0.009(2) 0.015(2)
C46 0.027(3) 0.035(2) 0.027(2) 0.0105(17) 0.0037(18) 0.008(2)
C51 0.026(3) 0.0265(19) 0.0254(19) 0.0149(16) -0.0019(18) 0.0027(19)
C53 0.032(3) 0.040(2) 0.070(3) 0.022(2) -0.001(2) 0.005(2)
C52 0.028(3) 0.035(2) 0.043(2) 0.0142(19) 0.006(2) 0.010(2)
C54 0.053(4) 0.026(2) 0.056(3) 0.010(2) -0.013(3) 0.003(2)
C55 0.063(4) 0.027(2) 0.036(2) 0.0033(19) 0.003(2) 0.018(2)
C56 0.038(3) 0.028(2) 0.036(2) 0.0095(18) 0.006(2) 0.012(2)
C61 0.017(2) 0.0240(19) 0.034(2) 0.0052(17) 0.0037(17) 0.0042(17)
C62 0.026(3) 0.0246(19) 0.037(2) 0.0144(18) 0.0027(18) 0.0067(18)
C63 0.033(3) 0.031(2) 0.035(2) 0.0137(18) -0.0014(19) 0.001(2)
C64 0.037(3) 0.040(2) 0.039(2) 0.026(2) -0.002(2) 0.007(2)
C65 0.037(3) 0.032(2) 0.052(3) 0.023(2) 0.009(2) 0.015(2)
C66 0.027(3) 0.027(2) 0.037(2) 0.0126(18) 0.0045(19) 0.0073(19)

loop_
_atom_type_symbol
_atom_type_description
_atom_type_scat_dispersion_real
_atom_type_scat_dispersion_imag
_atom_type_scat_source
C C 0.0033 0.0016 'International Tables Vol C Tables 4.2.6.8 and 6.1.1.4'
H H 0.0000 0.0000 'International Tables Vol C Tables 4.2.6.8 and 6.1.1.4'
O O 0.0106 0.0060 'International Tables Vol C Tables 4.2.6.8 and 6.1.1.4'
P P 0.1023 0.0942 'International Tables Vol C Tables 4.2.6.8 and 6.1.1.4'
S S 0.1246 0.1234 'International Tables Vol C Tables 4.2.6.8 and 6.1.1.4'
Cl Cl 0.1484 0.1585 'International Tables Vol C Tables 4.2.6.8 and 6.1.1.4'
Sn Sn -0.6537 1.4246 'International Tables Vol C Tables 4.2.6.8 and 6.1.1.4'

loop_
_geom_angle_atom_site_label_1
_geom_angle_atom_site_label_2
_geom_angle_atom_site_label_3
_geom_angle
_geom_angle_site_symmetry_1
_geom_angle_site_symmetry_3
C41 Sn1 C51 119.08(14) . .
C41 Sn1 C61 104.11(12) . .
C51 Sn1 C61 95.49(12) . .
C41 Sn1 C1 109.68(12) . .
C51 Sn1 C1 103.52(12) . .
C61 Sn1 C1 125.46(13) . .
C41 Sn1 O2 70.65(10) . .
C51 Sn1 O2 70.18(9) . .
C61 Sn1 O2 157.67(10) . .
C1 Sn1 O2 75.71(10) . .
C41 Sn1 S1 81.42(9) . .
C51 Sn1 S1 158.61(9) . .
C61 Sn1 S1 71.95(9) . .
C1 Sn1 S1 72.31(9) . .
O2 Sn1 S1 126.65(4) . .
P1 S1 Sn1 78.28(4) . .
C21 P1 C11 104.56(16) . .
C21 P1 C2 105.90(16) . .
C11 P1 C2 105.23(14) . .
C21 P1 S1 112.53(11) . .
C11 P1 S1 115.88(12) . .
C2 P1 S1 111.90(11) . .
O2 P2 O2' 117.24(13) . .
O2 P2 O2" 113.40(13) . .
O2' P2 O2" 101.78(12) . .
O2 P2 C6 114.14(15) . .
O2' P2 C6 102.86(13) . .
O2" P2 C6 105.93(14) . .
P2 O2 Sn1 101.27(11) . .
C31 O2' P2 121.6(2) . .
C34 O2" P2 121.9(2) . .
C2 C1 C6 115.3(3) . .
C2 C1 Sn1 125.8(2) . .
C6 C1 Sn1 118.8(3) . .
C3 C2 C1 121.4(3) . .
C3 C2 P1 117.4(3) . .
C1 C2 P1 121.1(3) . .
C4 C3 C2 123.1(3) . .
C5 C4 C3 115.3(3) . .
C5 C4 C7 121.6(3) . .
C3 C4 C7 123.1(3) . .
C4 C5 C6 124.0(3) . .
C5 C6 C1 120.9(3) . .
C5 C6 P2 114.4(3) . .
C1 C6 P2 124.5(3) . .
C9 C7 C10 108.3(3) . .
C9 C7 C4 112.2(3) . .
C10 C7 C4 109.9(3) . .
C9 C7 C8 108.9(3) . .
C10 C7 C8 109.2(3) . .
C4 C7 C8 108.4(3) . .
C16 C11 C12 119.2(3) . .
C16 C11 P1 119.2(2) . .
C12 C11 P1 121.4(3) . .
C13 C12 C11 120.2(3) . .
C14 C13 C12 120.0(3) . .
C13 C14 C15 121.0(3) . .
C14 C15 C16 118.7(3) . .
C11 C16 C15 120.8(3) . .
C22 C21 C26 117.7(3) . .
C22 C21 P1 122.8(3) . .
C26 C21 P1 119.5(3) . .
C23 C22 C21 121.5(3) . .
C22 C23 C24 119.5(4) . .
C25 C24 C23 120.1(4) . .
C26 C25 C24 120.8(4) . .
C25 C26 C21 120.3(4) . .
C33 C31 O2' 117.1(5) . .
C33 C31 C32 116.9(5) . .
O2' C31 C32 107.8(3) . .
C33 C31 C33' 31.9(7) . .
O2' C31 C33' 99.5(6) . .
C32 C31 C33' 102.1(6) . .
O2" C34 C35 106.1(3) . .
O2" C34 C36 108.9(3) . .
C35 C34 C36 113.0(4) . .
C46 C41 C42 117.7(3) . .
C46 C41 Sn1 122.0(2) . .
C42 C41 Sn1 120.3(3) . .
C43 C42 C41 121.7(3) . .
C44 C43 C42 119.7(3) . .
C45 C44 C43 119.8(3) . .
C44 C45 C46 120.1(4) . .
C41 C46 C45 120.9(3) . .
C52 C51 C56 117.1(3) . .
C52 C51 Sn1 121.8(2) . .
C56 C51 Sn1 120.5(3) . .
C54 C53 C52 119.8(4) . .
C53 C52 C51 122.0(3) . .
C53 C54 C55 119.8(4) . .
C54 C55 C56 120.7(3) . .
C55 C56 C51 120.6(4) . .
C62 C61 C66 116.1(3) . .
C62 C61 Sn1 122.1(2) . .
C66 C61 Sn1 120.9(2) . .
C63 C62 C61 122.6(3) . .
C62 C63 C64 120.1(3) . .
C65 C64 C63 119.3(3) . .
C64 C65 C66 120.7(3) . .
C65 C66 C61 121.2(3) . .
C71 C71 Cl2 92.6(5) 2_656 2_656
C71 C71 Cl2' 137.5(7) 2_656 .
Cl2 C71 Cl2' 44.9(6) 2_656 .
C71 C71 Cl1 81.7(6) 2_656 2_656
Cl2 C71 Cl1 174.1(6) 2_656 2_656
Cl2' C71 Cl1 140.8(5) . 2_656
C71 C71 Cl1' 172.8(10) 2_656 .
Cl2 C71 Cl1' 93.0(7) 2_656 .
Cl2' C71 Cl1' 48.1(5) . .
Cl1 C71 Cl1' 92.7(5) 2_656 .
C71 C71 Cl1 59.0(5) 2_656 .
Cl2 C71 Cl1 33.7(4) 2_656 .
Cl2' C71 Cl1 78.5(5) . .
Cl1 C71 Cl1 140.7(3) 2_656 .
Cl1' C71 Cl1 126.4(6) . .
C71 C71 Cl2 47.6(6) 2_656 .
Cl2 C71 Cl2 140.2(3) 2_656 .
Cl2' C71 Cl2 174.2(6) . .
Cl1 C71 Cl2 34.1(4) 2_656 .
Cl1' C71 Cl2 126.6(6) . .
Cl1 C71 Cl2 106.6(5) . .
Cl2 Cl1 C71 86.1(6) 2_656 2_656
Cl2 Cl1 C71 46.8(7) 2_656 .
C71 Cl1 C71 39.3(3) 2_656 .
Cl2 Cl1 Cl2' 4.4(8) 2_656 .
C71 Cl1 Cl2' 83.0(4) 2_656 .
C71 Cl1 Cl2' 43.7(4) . .
Cl2 Cl1 Cl1' 133.3(8) 2_656 2_656
C71 Cl1 Cl1' 47.5(4) 2_656 2_656
C71 Cl1 Cl1' 86.8(4) . 2_656
Cl2' Cl1 Cl1' 130.5(5) . 2_656
Cl2' Cl1' C71 53.2(6) . .
Cl2' Cl1' Cl2 17.8(5) . 2_656
C71 Cl1' Cl2 35.4(4) . 2_656
Cl2' Cl1' Cl1 92.9(5) . 2_656
C71 Cl1' Cl1 39.7(3) . 2_656
Cl2 Cl1' Cl1 75.1(2) 2_656 2_656
Cl1 Cl2 Cl2' 171.5(16) 2_656 2_656
Cl1 Cl2 C71 99.5(8) 2_656 2_656
Cl2' Cl2 C71 74.4(10) 2_656 2_656
Cl1 Cl2 C71 59.8(6) 2_656 .
Cl2' Cl2 C71 114.1(10) 2_656 .
C71 Cl2 C71 39.8(3) 2_656 .
Cl1 Cl2 Cl1' 150.5(9) 2_656 2_656
Cl2' Cl2 Cl1' 22.8(8) 2_656 2_656
C71 Cl2 Cl1' 51.6(5) 2_656 2_656
C71 Cl2 Cl1' 91.2(5) . 2_656
Cl2 Cl2' Cl1' 139.3(13) 2_656 .
Cl2 Cl2' C71 60.7(8) 2_656 .
Cl1' Cl2' C71 78.7(7) . .
Cl2 Cl2' Cl1 4.1(8) 2_656 .
Cl1' Cl2' Cl1 136.3(9) . .
C71 Cl2' Cl1 57.8(4) . .
Cl3' C81 Cl4' 79.6(5) 2_656 .
Cl3' C81 Cl3' 86.4(5) 2_656 .
Cl4' C81 Cl3' 164.2(6) . .
Cl3' C81 Cl4 155.8(6) 2_656 .
Cl4' C81 Cl4 76.6(5) . .
Cl3' C81 Cl4 116.5(5) . .
Cl3' C81 Cl3 9.6(5) 2_656 .
Cl4' C81 Cl3 70.2(5) . .
Cl3' C81 Cl3 96.0(6) . .
Cl4 C81 Cl3 146.6(6) . .
Cl3' C81 Cl3 102.6(5) 2_656 2_656
Cl4' C81 Cl3 172.2(6) . 2_656
Cl3' C81 Cl3 16.2(4) . 2_656
Cl4 C81 Cl3 100.5(5) . 2_656
Cl3 C81 Cl3 112.2(4) . 2_656
Cl3' Cl3 C81 17.8(9) 2_656 .
Cl3' Cl3 Cl4' 72.4(11) 2_656 .
C81 Cl3 Cl4' 54.9(3) . .
Cl3' Cl3 C81 50.1(10) 2_656 2_656
C81 Cl3 C81 67.8(4) . 2_656
Cl4' Cl3 C81 122.2(4) . 2_656
Cl3 Cl3' C81 152.6(13) 2_656 2_656
Cl3 Cl3' C81 113.8(13) 2_656 .
C81 Cl3' C81 93.6(5) 2_656 .
Cl3 Cl3' Cl4' 89.2(12) 2_656 2_656
C81 Cl3' Cl4' 63.8(5) 2_656 2_656
C81 Cl3' Cl4' 156.3(7) . 2_656
Cl3 Cl3' Cl3' 148.4(15) 2_656 2_656
C81 Cl3' Cl3' 58.9(5) 2_656 2_656
C81 Cl3' Cl3' 34.7(3) . 2_656
Cl4' Cl3' Cl3' 122.3(8) 2_656 2_656
C81 Cl4 Cl4' 51.7(3) . .
C81 Cl4' Cl3' 36.6(3) . 2_656
C81 Cl4' Cl3 55.0(3) . .
Cl3' Cl4' Cl3 18.4(3) 2_656 .
C81 Cl4' Cl4 51.7(3) . .
Cl3' Cl4' Cl4 88.2(4) 2_656 .
Cl3 Cl4' Cl4 106.7(3) . .

loop_
_geom_bond_atom_site_label_1
_geom_bond_atom_site_label_2
_geom_bond_distance
_geom_bond_site_symmetry_2
Sn1 C41 2.137(3) .
Sn1 C51 2.156(3) .
Sn1 C61 2.161(3) .
Sn1 C1 2.201(3) .
Sn1 O2 2.956(2) .
Sn1 S1 3.5131(10) .
S1 P1 1.9482(12) .
P1 C21 1.805(4) .
P1 C11 1.809(3) .
P1 C2 1.813(3) .
P2 O2 1.464(2) .
P2 O2' 1.572(2) .
P2 O2" 1.575(2) .
P2 C6 1.799(4) .
O2' C31 1.458(4) .
O2" C34 1.479(3) .
C1 C2 1.415(4) .
C1 C6 1.425(4) .
C2 C3 1.406(4) .
C3 C4 1.389(4) .
C4 C5 1.382(4) .
C4 C7 1.531(4) .
C5 C6 1.399(4) .
C7 C9 1.518(5) .
C7 C10 1.529(4) .
C7 C8 1.537(4) .
C11 C16 1.381(4) .
C11 C12 1.391(4) .
C12 C13 1.383(4) .
C13 C14 1.366(5) .
C14 C15 1.387(4) .
C15 C16 1.392(4) .
C21 C22 1.394(4) .
C21 C26 1.400(4) .
C22 C23 1.374(5) .
C23 C24 1.376(5) .
C24 C25 1.372(5) .
C25 C26 1.370(5) .
C31 C33 1.427(12) .
C31 C32 1.478(4) .
C31 C33' 1.630(18) .
C34 C35 1.481(5) .
C34 C36 1.487(5) .
C41 C46 1.381(4) .
C41 C42 1.385(4) .
C42 C43 1.381(4) .
C43 C44 1.374(5) .
C44 C45 1.373(4) .
C45 C46 1.390(4) .
C51 C52 1.381(5) .
C51 C56 1.396(4) .
C53 C54 1.365(5) .
C53 C52 1.377(5) .
C54 C55 1.366(5) .
C55 C56 1.380(4) .
C61 C62 1.391(4) .
C61 C66 1.410(4) .
C62 C63 1.375(4) .
C63 C64 1.376(4) .
C64 C65 1.374(4) .
C65 C66 1.382(4) .
C71 C71 1.127(8) 2_656
C71 Cl2 1.301(12) 2_656
C71 Cl2' 1.438(13) .
C71 Cl1 1.524(10) 2_656
C71 Cl1' 1.7596(10) .
C71 Cl1 1.7596(10) .
C71 Cl2 1.7599(10) .
Cl1 Cl2 0.989(10) 2_656
Cl1 C71 1.524(10) 2_656
Cl1 Cl2' 2.038(12) .
Cl1 Cl1' 2.382(12) 2_656
Cl1' Cl2' 1.336(13) .
Cl1' Cl2 2.243(13) 2_656
Cl1' Cl1 2.382(13) 2_656
Cl2 Cl1 0.989(10) 2_656
Cl2 Cl2' 1.054(12) 2_656
Cl2 C71 1.301(12) 2_656
Cl2 Cl1' 2.243(13) 2_656
Cl2' Cl2 1.054(12) 2_656
C81 Cl3' 1.169(11) 2_656
C81 Cl4' 1.7593(10) .
C81 Cl3' 1.7598(10) .
C81 Cl4 1.7606(10) .
C81 Cl3 1.7608(10) .
C81 Cl3 2.100(12) 2_656
Cl3 Cl3' 0.639(10) 2_656
Cl3 Cl4' 2.023(13) .
Cl3 C81 2.100(12) 2_656
Cl3' Cl3 0.639(10) 2_656
Cl3' C81 1.169(11) 2_656
Cl3' Cl4' 1.929(10) 2_656
Cl3' Cl3' 2.051(12) 2_656
Cl4 Cl4' 2.181(13) .
Cl4' Cl3' 1.929(10) 2_656

loop_
_geom_torsion_atom_site_label_1
_geom_torsion_atom_site_label_2
_geom_torsion_atom_site_label_3
_geom_torsion_atom_site_label_4
_geom_torsion
_geom_torsion_site_symmetry_1
_geom_torsion_site_symmetry_4
C41 Sn1 S1 P1 154.38(10) . .
C51 Sn1 S1 P1 -41.4(3) . .
C61 Sn1 S1 P1 -97.66(10) . .
C1 Sn1 S1 P1 40.44(9) . .
O2 Sn1 S1 P1 96.37(6) . .
Sn1 S1 P1 C21 -166.61(12) . .
Sn1 S1 P1 C11 73.15(13) . .
Sn1 S1 P1 C2 -47.50(12) . .
O2' P2 O2 Sn1 -99.84(12) . .
O2" P2 O2 Sn1 141.93(10) . .
C6 P2 O2 Sn1 20.49(14) . .
C41 Sn1 O2 P2 -138.02(15) . .
C51 Sn1 O2 P2 89.61(14) . .
C61 Sn1 O2 P2 142.0(2) . .
C1 Sn1 O2 P2 -20.77(11) . .
S1 Sn1 O2 P2 -75.29(10) . .
O2 P2 O2' C31 -39.4(3) . .
O2" P2 O2' C31 85.0(3) . .
C6 P2 O2' C31 -165.5(3) . .
O2 P2 O2" C34 -39.0(3) . .
O2' P2 O2" C34 -165.9(3) . .
C6 P2 O2" C34 86.9(3) . .
C41 Sn1 C1 C2 -103.7(2) . .
C51 Sn1 C1 C2 128.2(2) . .
C61 Sn1 C1 C2 21.2(3) . .
O2 Sn1 C1 C2 -166.7(2) . .
S1 Sn1 C1 C2 -30.0(2) . .
C41 Sn1 C1 C6 78.5(2) . .
C51 Sn1 C1 C6 -49.6(2) . .
C61 Sn1 C1 C6 -156.5(2) . .
O2 Sn1 C1 C6 15.54(19) . .
S1 Sn1 C1 C6 152.2(2) . .
C6 C1 C2 C3 1.9(4) . .
Sn1 C1 C2 C3 -176.0(2) . .
C6 C1 C2 P1 -175.05(19) . .
Sn1 C1 C2 P1 7.1(3) . .
C21 P1 C2 C3 -6.4(3) . .
C11 P1 C2 C3 103.9(2) . .
S1 P1 C2 C3 -129.4(2) . .
C21 P1 C2 C1 170.6(2) . .
C11 P1 C2 C1 -79.0(3) . .
S1 P1 C2 C1 47.7(2) . .
C1 C2 C3 C4 -0.4(4) . .
P1 C2 C3 C4 176.6(2) . .
C2 C3 C4 C5 -0.7(4) . .
C2 C3 C4 C7 -179.3(3) . .
C3 C4 C5 C6 0.3(4) . .
C7 C4 C5 C6 178.9(3) . .
C4 C5 C6 C1 1.3(4) . .
C4 C5 C6 P2 -173.4(2) . .
C2 C1 C6 C5 -2.3(4) . .
Sn1 C1 C6 C5 175.7(2) . .
C2 C1 C6 P2 171.8(2) . .
Sn1 C1 C6 P2 -10.2(3) . .
O2 P2 C6 C5 161.8(2) . .
O2' P2 C6 C5 -70.1(2) . .
O2" P2 C6 C5 36.3(2) . .
O2 P2 C6 C1 -12.6(3) . .
O2' P2 C6 C1 115.5(2) . .
O2" P2 C6 C1 -138.1(2) . .
C5 C4 C7 C9 -171.8(3) . .
C3 C4 C7 C9 6.7(4) . .
C5 C4 C7 C10 -51.3(4) . .
C3 C4 C7 C10 127.2(3) . .
C5 C4 C7 C8 68.0(4) . .
C3 C4 C7 C8 -113.5(3) . .
C21 P1 C11 C16 -80.8(3) . .
C2 P1 C11 C16 167.9(3) . .
S1 P1 C11 C16 43.7(3) . .
C21 P1 C11 C12 95.1(3) . .
C2 P1 C11 C12 -16.2(3) . .
S1 P1 C11 C12 -140.4(3) . .
C16 C11 C12 C13 0.6(5) . .
P1 C11 C12 C13 -175.4(3) . .
C11 C12 C13 C14 -0.5(6) . .
C12 C13 C14 C15 0.1(6) . .
C13 C14 C15 C16 0.3(6) . .
C12 C11 C16 C15 -0.2(5) . .
P1 C11 C16 C15 175.8(3) . .
C14 C15 C16 C11 -0.2(5) . .
C11 P1 C21 C22 -21.2(3) . .
C2 P1 C21 C22 89.7(3) . .
S1 P1 C21 C22 -147.8(3) . .
C11 P1 C21 C26 160.0(3) . .
C2 P1 C21 C26 -89.1(3) . .
S1 P1 C21 C26 33.4(3) . .
C26 C21 C22 C23 2.0(5) . .
P1 C21 C22 C23 -176.8(3) . .
C21 C22 C23 C24 -0.7(6) . .
C22 C23 C24 C25 -1.0(6) . .
C23 C24 C25 C26 1.1(6) . .
C24 C25 C26 C21 0.3(6) . .
C22 C21 C26 C25 -1.9(5) . .
P1 C21 C26 C25 177.0(3) . .
P2 O2' C31 C33 -71.8(6) . .
P2 O2' C31 C32 154.0(2) . .
P2 O2' C31 C33' -100.0(6) . .
P2 O2" C34 C35 141.1(3) . .
P2 O2" C34 C36 -96.9(3) . .
C51 Sn1 C41 C46 -62.6(3) . .
C61 Sn1 C41 C46 42.1(3) . .
C1 Sn1 C41 C46 178.6(3) . .
O2 Sn1 C41 C46 -115.2(3) . .
S1 Sn1 C41 C46 110.9(3) . .
C51 Sn1 C41 C42 117.3(3) . .
C61 Sn1 C41 C42 -138.1(3) . .
C1 Sn1 C41 C42 -1.6(3) . .
O2 Sn1 C41 C42 64.6(3) . .
S1 Sn1 C41 C42 -69.3(3) . .
C46 C41 C42 C43 1.6(5) . .
Sn1 C41 C42 C43 -178.3(3) . .
C41 C42 C43 C44 -1.0(6) . .
C42 C43 C44 C45 -0.1(6) . .
C43 C44 C45 C46 0.7(6) . .
C42 C41 C46 C45 -1.0(5) . .
Sn1 C41 C46 C45 178.8(3) . .
C44 C45 C46 C41 -0.1(5) . .
C41 Sn1 C51 C52 14.1(3) . .
C61 Sn1 C51 C52 -95.4(3) . .
C1 Sn1 C51 C52 136.1(3) . .
O2 Sn1 C51 C52 66.9(3) . .
S1 Sn1 C51 C52 -148.0(2) . .
C41 Sn1 C51 C56 -175.6(2) . .
C61 Sn1 C51 C56 74.9(3) . .
C1 Sn1 C51 C56 -53.6(3) . .
O2 Sn1 C51 C56 -122.7(3) . .
S1 Sn1 C51 C56 22.4(4) . .
C54 C53 C52 C51 0.0(6) . .
C56 C51 C52 C53 -0.5(5) . .
Sn1 C51 C52 C53 170.1(3) . .
C52 C53 C54 C55 0.8(6) . .
C53 C54 C55 C56 -1.1(6) . .
C54 C55 C56 C51 0.6(6) . .
C52 C51 C56 C55 0.2(5) . .
Sn1 C51 C56 C55 -170.6(3) . .
C41 Sn1 C61 C62 -153.2(3) . .
C51 Sn1 C61 C62 -31.3(3) . .
C1 Sn1 C61 C62 79.6(3) . .
O2 Sn1 C61 C62 -79.8(4) . .
S1 Sn1 C61 C62 130.9(3) . .
C41 Sn1 C61 C66 15.2(3) . .
C51 Sn1 C61 C66 137.1(3) . .
C1 Sn1 C61 C66 -112.0(3) . .
O2 Sn1 C61 C66 88.6(3) . .
S1 Sn1 C61 C66 -60.7(3) . .
C66 C61 C62 C63 -0.4(5) . .
Sn1 C61 C62 C63 168.5(3) . .
C61 C62 C63 C64 -0.4(6) . .
C62 C63 C64 C65 0.1(6) . .
C63 C64 C65 C66 1.0(6) . .
C64 C65 C66 C61 -1.8(6) . .
C62 C61 C66 C65 1.4(5) . .
Sn1 C61 C66 C65 -167.6(3) . .
C71 C71 Cl1 Cl2 177.3(16) 2_656 2_656
Cl2' C71 Cl1 Cl2 -4.4(13) . 2_656
Cl1 C71 Cl1 Cl2 177.3(16) 2_656 2_656
Cl1' C71 Cl1 Cl2 -8.3(15) . 2_656
Cl2 C71 Cl1 Cl2 178.4(9) . 2_656
Cl2 C71 Cl1 C71 -177.3(16) 2_656 2_656
Cl2' C71 Cl1 C71 178.3(11) . 2_656
Cl1 C71 Cl1 C71 0.000(2) 2_656 2_656
Cl1' C71 Cl1 C71 174.4(13) . 2_656
Cl2 C71 Cl1 C71 1.2(7) . 2_656
C71 C71 Cl1 Cl2' -178.3(11) 2_656 .
Cl2 C71 Cl1 Cl2' 4.4(13) 2_656 .
Cl1 C71 Cl1 Cl2' -178.3(11) 2_656 .
Cl1' C71 Cl1 Cl2' -3.9(8) . .
Cl2 C71 Cl1 Cl2' -177.2(9) . .
C71 C71 Cl1 Cl1' 3.3(8) 2_656 2_656
Cl2 C71 Cl1 Cl1' -173.9(14) 2_656 2_656
Cl2' C71 Cl1 Cl1' -178.3(7) . 2_656
Cl1 C71 Cl1 Cl1' 3.3(8) 2_656 2_656
Cl1' C71 Cl1 Cl1' 177.7(5) . 2_656
Cl2 C71 Cl1 Cl1' 4.5(7) . 2_656
C71 C71 Cl1' Cl2' 143(7) 2_656 .
Cl2 C71 Cl1' Cl2' 0.6(10) 2_656 .
Cl1 C71 Cl1' Cl2' -178.4(9) 2_656 .
Cl1 C71 Cl1' Cl2' 5.2(10) . .
Cl2 C71 Cl1' Cl2' 177.1(11) . .
C71 C71 Cl1' Cl2 142(7) 2_656 2_656
Cl2' C71 Cl1' Cl2 -0.6(10) . 2_656
Cl1 C71 Cl1' Cl2 -178.9(10) 2_656 2_656
Cl1 C71 Cl1' Cl2 4.6(8) . 2_656
Cl2 C71 Cl1' Cl2 176.5(9) . 2_656
C71 C71 Cl1' Cl1 -39(7) 2_656 2_656
Cl2 C71 Cl1' Cl1 178.9(10) 2_656 2_656
Cl2' C71 Cl1' Cl1 178.4(9) . 2_656
Cl1 C71 Cl1' Cl1 -176.4(9) . 2_656
Cl2 C71 Cl1' Cl1 -4.5(8) . 2_656
C71 C71 Cl2 Cl1 -177.3(16) 2_656 2_656
Cl2 C71 Cl2 Cl1 -177.3(16) 2_656 2_656
Cl2' C71 Cl2 Cl1 30(8) . 2_656
Cl1' C71 Cl2 Cl1 8.1(14) . 2_656
Cl1 C71 Cl2 Cl1 -178.7(8) . 2_656
C71 C71 Cl2 Cl2' -4.0(13) 2_656 2_656
Cl2 C71 Cl2 Cl2' -4.0(13) 2_656 2_656
Cl2' C71 Cl2 Cl2' -157(7) . 2_656
Cl1 C71 Cl2 Cl2' 173(2) 2_656 2_656
Cl1' C71 Cl2 Cl2' -178.5(11) . 2_656
Cl1 C71 Cl2 Cl2' -5.3(15) . 2_656
Cl2 C71 Cl2 C71 0.000(2) 2_656 2_656
Cl2' C71 Cl2 C71 -153(8) . 2_656
Cl1 C71 Cl2 C71 177.3(16) 2_656 2_656
Cl1' C71 Cl2 C71 -174.6(14) . 2_656
Cl1 C71 Cl2 C71 -1.4(8) . 2_656
C71 C71 Cl2 Cl1' -3.4(9) 2_656 2_656
Cl2 C71 Cl2 Cl1' -3.4(9) 2_656 2_656
Cl2' C71 Cl2 Cl1' -156(8) . 2_656
Cl1 C71 Cl2 Cl1' 173.9(13) 2_656 2_656
Cl1' C71 Cl2 Cl1' -178.0(5) . 2_656
Cl1 C71 Cl2 Cl1' -4.8(8) . 2_656
C71 Cl1' Cl2' Cl2 -1.1(18) . 2_656
Cl1 Cl1' Cl2' Cl2 -2(2) 2_656 2_656
Cl2 Cl1' Cl2' C71 1.1(18) 2_656 .
Cl1 Cl1' Cl2' C71 -1.1(6) 2_656 .
C71 Cl1' Cl2' Cl1 -5.2(10) . .
Cl2 Cl1' Cl2' Cl1 -4.1(14) 2_656 .
Cl1 Cl1' Cl2' Cl1 -6.3(15) 2_656 .
C71 C71 Cl2' Cl2 5.6(18) 2_656 2_656
Cl1 C71 Cl2' Cl2 -178.2(15) 2_656 2_656
Cl1' C71 Cl2' Cl2 179.2(14) . 2_656
Cl1 C71 Cl2' Cl2 3.4(10) . 2_656
Cl2 C71 Cl2' Cl2 155(7) . 2_656
C71 C71 Cl2' Cl1' -173.6(16) 2_656 .
Cl2 C71 Cl2' Cl1' -179.2(14) 2_656 .
Cl1 C71 Cl2' Cl1' 2.6(15) 2_656 .
Cl1 C71 Cl2' Cl1' -175.7(8) . .
Cl2 C71 Cl2' Cl1' -24(8) . .
C71 C71 Cl2' Cl1 2.1(15) 2_656 .
Cl2 C71 Cl2' Cl1 -3.4(10) 2_656 .
Cl1 C71 Cl2' Cl1 178.3(12) 2_656 .
Cl1' C71 Cl2' Cl1 175.7(8) . .
Cl2 C71 Cl2' Cl1 152(8) . .
C71 Cl1 Cl2' Cl2 -134(11) 2_656 2_656
C71 Cl1 Cl2' Cl2 -133(11) . 2_656
Cl1' Cl1 Cl2' Cl2 -131(11) 2_656 2_656
Cl2 Cl1 Cl2' Cl1' 139(11) 2_656 .
C71 Cl1 Cl2' Cl1' 5.0(14) 2_656 .
C71 Cl1 Cl2' Cl1' 6.1(12) . .
Cl1' Cl1 Cl2' Cl1' 8.3(19) 2_656 .
Cl2 Cl1 Cl2' C71 133(11) 2_656 .
C71 Cl1 Cl2' C71 -1.1(7) 2_656 .
Cl1' Cl1 Cl2' C71 2.2(9) 2_656 .
Cl4' C81 Cl3 Cl3' -170(5) . 2_656
Cl3' C81 Cl3 Cl3' 2(5) . 2_656
Cl4 C81 Cl3 Cl3' -165(5) . 2_656
Cl3 C81 Cl3 Cl3' 2(5) 2_656 2_656
Cl3' C81 Cl3 Cl4' 170(5) 2_656 .
Cl3' C81 Cl3 Cl4' 172.2(7) . .
Cl4 C81 Cl3 Cl4' 4.9(12) . .
Cl3 C81 Cl3 Cl4' 172.0(7) 2_656 .
Cl3' C81 Cl3 C81 -2(5) 2_656 2_656
Cl4' C81 Cl3 C81 -172.0(7) . 2_656
Cl3' C81 Cl3 C81 0.2(5) . 2_656
Cl4 C81 Cl3 C81 -167.1(13) . 2_656
Cl3 C81 Cl3 C81 0.0 2_656 2_656
Cl3' C81 Cl3' Cl3 -179(3) 2_656 2_656
Cl4' C81 Cl3' Cl3 -151(2) . 2_656
Cl4 C81 Cl3' Cl3 -7(2) . 2_656
Cl3 C81 Cl3' Cl3 -179.2(18) . 2_656
Cl3' C81 Cl3' C81 0.0 2_656 2_656
Cl4' C81 Cl3' C81 28(3) . 2_656
Cl4 C81 Cl3' C81 171.8(9) . 2_656
Cl3 C81 Cl3' C81 -0.4(9) . 2_656
Cl3 C81 Cl3' C81 179(3) 2_656 2_656
Cl3' C81 Cl3' Cl4' 16.6(16) 2_656 2_656
Cl4' C81 Cl3' Cl4' 44(4) . 2_656
Cl4 C81 Cl3' Cl4' -171.5(18) . 2_656
Cl3 C81 Cl3' Cl4' 16(2) . 2_656
Cl3 C81 Cl3' Cl4' -165(4) 2_656 2_656
Cl4' C81 Cl3' Cl3' 28(3) . 2_656
Cl4 C81 Cl3' Cl3' 171.8(9) . 2_656
Cl3 C81 Cl3' Cl3' -0.4(9) . 2_656
Cl3 C81 Cl3' Cl3' 179(3) 2_656 2_656
Cl3' C81 Cl4 Cl4' -11(2) 2_656 .
Cl3' C81 Cl4 Cl4' -170.6(8) . .
Cl3 C81 Cl4 Cl4' -4.8(12) . .
Cl3 C81 Cl4 Cl4' -172.6(6) 2_656 .
Cl3' C81 Cl4' Cl3' -28(3) . 2_656
Cl4 C81 Cl4' Cl3' -175.5(9) . 2_656
Cl3 C81 Cl4' Cl3' 1.7(9) . 2_656
Cl3 C81 Cl4' Cl3' -107(4) 2_656 2_656
Cl3' C81 Cl4' Cl3 -1.7(9) 2_656 .
Cl3' C81 Cl4' Cl3 -30(2) . .
Cl4 C81 Cl4' Cl3 -177.2(7) . .
Cl3 C81 Cl4' Cl3 -109(4) 2_656 .
Cl3' C81 Cl4' Cl4 175.5(9) 2_656 .
Cl3' C81 Cl4' Cl4 147(3) . .
Cl3 C81 Cl4' Cl4 177.2(7) . .
Cl3 C81 Cl4' Cl4 69(4) 2_656 .
Cl3' Cl3 Cl4' C81 3.2(16) 2_656 .
C81 Cl3 Cl4' C81 8.8(7) 2_656 .
C81 Cl3 Cl4' Cl3' -3.2(16) . 2_656
C81 Cl3 Cl4' Cl3' 5.6(14) 2_656 2_656
Cl3' Cl3 Cl4' Cl4 0.9(19) 2_656 .
C81 Cl3 Cl4' Cl4 -2.3(6) . .
C81 Cl3 Cl4' Cl4 6.5(10) 2_656 .
C81 Cl4 Cl4' Cl3' 2.7(5) . 2_656
C81 Cl4 Cl4' Cl3 2.4(6) . .
